data_2238934
loop_
_publ_author_name
'Umadevi, M.'
'Saravanan, V.'
'Yamuna, R.'
'Mohanakrishnan, A. K.'
'Chakkaravarthi, G.'

_publ_section_title
;
 (<i>E</i>)-1-[2-(4-Chloro-2-nitrostyryl)-1-phenylsulfonyl-1<i>H</i>-indol-3-yl]propan-1-one
;
_journal_coeditor_code TK5271
_journal_issue 12
_journal_name_full 'Acta Crystallographica Section E'
_journal_page_first o1784
_journal_paper_doi 10.1107/S1600536813031073
_journal_volume 69
_journal_year 2013
_chemical_formula_iupac 'C25 H19 Cl N2 O5 S'
_chemical_formula_moiety 'C25 H19 Cl N2 O5 S'
_chemical_formula_sum 'C25 H19 Cl N2 O5 S'
_chemical_formula_weight 494.93
_chemical_name_systematic (<i>E</i>)-1-[2-(4-Chloro-2-nitrostyryl)-1-phenylsulfonyl-1<i>H</i>-indol-3-yl]propan-1-one
_space_group_IT_number 2
_symmetry_cell_setting triclinic
_symmetry_space_group_name_Hall '-P 1'
_symmetry_space_group_name_H-M 'P -1'
_atom_sites_solution_hydrogens geom
_atom_sites_solution_primary direct
_atom_sites_solution_secondary difmap
_audit_creation_method SHELXL-97
_cell_angle_alpha 84.196(2)
_cell_angle_beta 87.768(3)
_cell_angle_gamma 79.541(2)
_cell_formula_units_Z 2
_cell_length_a 8.4658(3)
_cell_length_b 8.6643(3)
_cell_length_c 16.1126(6)
_cell_measurement_reflns_used 8917
_cell_measurement_temperature 295(2)
_cell_measurement_theta_max 28.4
_cell_measurement_theta_min 2.5
_cell_volume 1156.01(7)
_computing_cell_refinement 'SAINT (Bruker, 2004)'
_computing_data_collection 'APEX2 (Bruker, 2004)'
_computing_data_reduction 'SAINT (Bruker, 2004)'
_computing_molecular_graphics 'PLATON (Spek, 2009)'
_computing_publication_material 'SHELXL97 (Sheldrick, 2008)'
_computing_structure_refinement 'SHELXL97 (Sheldrick, 2008)'
_computing_structure_solution 'SHELXS97 (Sheldrick, 2008)'
_diffrn_ambient_temperature 295(2)
_diffrn_measured_fraction_theta_full 0.986
_diffrn_measured_fraction_theta_max 0.986
_diffrn_measurement_device_type 'Bruker Kappa APEXII'
_diffrn_measurement_method '\w and \f scan'
_diffrn_radiation_monochromator graphite
_diffrn_radiation_source 'fine-focus sealed tube'
_diffrn_radiation_type MoK\a
_diffrn_radiation_wavelength 0.71073
_diffrn_reflns_av_R_equivalents 0.0288
_diffrn_reflns_av_sigmaI/netI 0.0252
_diffrn_reflns_limit_h_max 11
_diffrn_reflns_limit_h_min -11
_diffrn_reflns_limit_k_max 11
_diffrn_reflns_limit_k_min -11
_diffrn_reflns_limit_l_max 22
_diffrn_reflns_limit_l_min -20
_diffrn_reflns_number 25531
_diffrn_reflns_theta_full 29.46
_diffrn_reflns_theta_max 29.46
_diffrn_reflns_theta_min 2.40
_diffrn_standards_interval_time 0
_diffrn_standards_number 0
_exptl_absorpt_coefficient_mu 0.296
_exptl_absorpt_correction_T_max 0.9432
_exptl_absorpt_correction_T_min 0.9217
_exptl_absorpt_correction_type multi-scan
_exptl_absorpt_process_details '(SADABS; Sheldrick, 1996)'
_exptl_crystal_colour colourless
_exptl_crystal_density_diffrn 1.422
_exptl_crystal_density_method 'not measured'
_exptl_crystal_description block
_exptl_crystal_F_000 512
_exptl_crystal_size_max 0.28
_exptl_crystal_size_mid 0.24
_exptl_crystal_size_min 0.20
_refine_diff_density_max 0.492
_refine_diff_density_min -0.393
_refine_ls_extinction_method none
_refine_ls_goodness_of_fit_ref 1.030
_refine_ls_hydrogen_treatment constr
_refine_ls_matrix_type full
_refine_ls_number_parameters 308
_refine_ls_number_reflns 6333
_refine_ls_number_restraints 0
_refine_ls_restrained_S_all 1.030
_refine_ls_R_factor_all 0.0728
_refine_ls_R_factor_gt 0.0499
_refine_ls_shift/su_max 0.000
_refine_ls_shift/su_mean 0.000
_refine_ls_structure_factor_coef Fsqd
_refine_ls_weighting_details 'calc w=1/[\s^2^(Fo^2^)+(0.0709P)^2^+0.3517P] where P=(Fo^2^+2Fc^2^)/3'
_refine_ls_weighting_scheme calc
_refine_ls_wR_factor_gt 0.1327
_refine_ls_wR_factor_ref 0.1496
_reflns_number_gt 4536
_reflns_number_total 6333
_reflns_threshold_expression I>2\s(I)
_cod_data_source_file tk5271.cif
_cod_data_source_block I
_cod_database_code 2238934

loop_
_symmetry_equiv_pos_as_xyz
'x, y, z'
'-x, -y, -z'

loop_
_atom_site_type_symbol
_atom_site_label
_atom_site_fract_x
_atom_site_fract_y
_atom_site_fract_z
_atom_site_U_iso_or_equiv
_atom_site_adp_type
_atom_site_calc_flag
_atom_site_refinement_flags
_atom_site_occupancy
_atom_site_symmetry_multiplicity
C C1 0.6620(2) 0.1560(2) 0.44142(11) 0.0497(4) Uani d . 1 1
C C2 0.7468(3) 0.1501(4) 0.51342(14) 0.0765(7) Uani d . 1 1
H H2 0.8570 0.1131 0.5140 0.092 Uiso calc R 1 1
C C3 0.6662(4) 0.1997(5) 0.58429(16) 0.0984(11) Uani d . 1 1
H H3 0.7215 0.1945 0.6336 0.118 Uiso calc R 1 1
C C4 0.5062(4) 0.2564(4) 0.58242(17) 0.0920(9) Uani d . 1 1
H H4 0.4537 0.2952 0.6298 0.110 Uiso calc R 1 1
C C5 0.4199(4) 0.2573(4) 0.51124(19) 0.0991(10) Uani d . 1 1
H H5 0.3093 0.2923 0.5115 0.119 Uiso calc R 1 1
C C6 0.4985(3) 0.2060(3) 0.43989(15) 0.0781(7) Uani d . 1 1
H H6 0.4420 0.2053 0.3916 0.094 Uiso calc R 1 1
C C7 0.6425(2) 0.3393(2) 0.23941(10) 0.0408(4) Uani d . 1 1
C C8 0.6569(2) 0.4934(2) 0.22907(10) 0.0424(4) Uani d . 1 1
C C9 0.7938(2) 0.5131(2) 0.27424(11) 0.0439(4) Uani d . 1 1
C C10 0.8617(3) 0.6446(2) 0.28430(14) 0.0584(5) Uani d . 1 1
H H10 0.8179 0.7435 0.2589 0.070 Uiso calc R 1 1
C C11 0.9950(3) 0.6244(3) 0.33266(18) 0.0738(7) Uani d . 1 1
H H11 1.0405 0.7113 0.3412 0.089 Uiso calc R 1 1
C C12 1.0626(3) 0.4773(3) 0.36883(18) 0.0771(7) Uani d . 1 1
H H12 1.1536 0.4675 0.4008 0.093 Uiso calc R 1 1
C C13 0.9999(3) 0.3449(3) 0.35916(15) 0.0625(5) Uani d . 1 1
H H13 1.0466 0.2461 0.3836 0.075 Uiso calc R 1 1
C C14 0.8635(2) 0.3653(2) 0.31128(11) 0.0440(4) Uani d . 1 1
C C15 0.5596(2) 0.6261(2) 0.17657(12) 0.0516(5) Uani d . 1 1
C C16 0.5615(3) 0.6198(3) 0.08490(12) 0.0593(5) Uani d . 1 1
H H16A 0.5066 0.5359 0.0729 0.071 Uiso calc R 1 1
H H16B 0.6722 0.5927 0.0657 0.071 Uiso calc R 1 1
C C17 0.4848(4) 0.7702(3) 0.03593(16) 0.0880(8) Uani d . 1 1
H H17A 0.3710 0.7884 0.0469 0.132 Uiso calc R 1 1
H H17B 0.5053 0.7613 -0.0226 0.132 Uiso calc R 1 1
H H17C 0.5291 0.8566 0.0523 0.132 Uiso calc R 1 1
C C18 0.5229(2) 0.2611(2) 0.20724(10) 0.0442(4) Uani d . 1 1
H H18 0.5563 0.1621 0.1884 0.053 Uiso calc R 1 1
C C19 0.3680(2) 0.3249(2) 0.20359(11) 0.0467(4) Uani d . 1 1
H H19 0.3352 0.4250 0.2212 0.056 Uiso calc R 1 1
C C20 0.2462(2) 0.2449(2) 0.17303(11) 0.0453(4) Uani d . 1 1
C C21 0.2582(3) 0.0828(2) 0.19095(14) 0.0566(5) Uani d . 1 1
H H21 0.3466 0.0271 0.2201 0.068 Uiso calc R 1 1
C C22 0.1449(3) 0.0018(2) 0.16730(14) 0.0589(5) Uani d . 1 1
H H22 0.1580 -0.1070 0.1796 0.071 Uiso calc R 1 1
C C23 0.0107(2) 0.0832(2) 0.12499(12) 0.0518(4) Uani d . 1 1
C C24 -0.0071(2) 0.2427(2) 0.10536(12) 0.0487(4) Uani d . 1 1
H H23 -0.0963 0.2976 0.0764 0.058 Uiso calc R 1 1
C C25 0.1097(2) 0.3207(2) 0.12932(11) 0.0452(4) Uani d . 1 1
N N1 0.77198(17) 0.25460(17) 0.28902(9) 0.0427(3) Uani d . 1 1
N N3 0.0859(2) 0.4903(2) 0.10290(11) 0.0554(4) Uani d . 1 1
O O1 0.6646(2) 0.00599(16) 0.31000(9) 0.0651(4) Uani d . 1 1
O O2 0.92318(19) 0.02047(18) 0.37066(10) 0.0682(4) Uani d . 1 1
O O3 0.4897(3) 0.7364(2) 0.20882(12) 0.1283(11) Uani d . 1 1
O O5 -0.04694(18) 0.55877(18) 0.08461(11) 0.0692(4) Uani d . 1 1
O O6 0.2012(2) 0.5539(2) 0.09605(17) 0.1115(9) Uani d . 1 1
S S1 0.76175(6) 0.08992(5) 0.35118(3) 0.04869(14) Uani d . 1 1
Cl Cl1 -0.13374(7) -0.01698(7) 0.09611(4) 0.07319(19) Uani d . 1 1

loop_
_atom_site_aniso_label
_atom_site_aniso_U_11
_atom_site_aniso_U_22
_atom_site_aniso_U_33
_atom_site_aniso_U_12
_atom_site_aniso_U_13
_atom_site_aniso_U_23
C1 0.0570(11) 0.0502(10) 0.0409(9) -0.0105(8) -0.0042(8) 0.0040(7)
C2 0.0641(14) 0.121(2) 0.0511(12) -0.0321(14) -0.0066(10) -0.0076(13)
C3 0.098(2) 0.169(3) 0.0489(13) -0.071(2) 0.0058(13) -0.0239(17)
C4 0.114(3) 0.112(2) 0.0570(15) -0.0362(19) 0.0260(16) -0.0210(15)
C5 0.0807(18) 0.127(3) 0.0700(17) 0.0174(18) 0.0207(14) 0.0128(17)
C6 0.0669(14) 0.106(2) 0.0486(12) 0.0085(14) -0.0037(10) 0.0089(12)
C7 0.0405(8) 0.0465(9) 0.0314(7) 0.0034(7) -0.0039(6) -0.0038(6)
C8 0.0444(9) 0.0458(9) 0.0330(8) 0.0039(7) -0.0042(7) -0.0044(7)
C9 0.0421(9) 0.0493(9) 0.0373(8) -0.0004(7) -0.0008(7) -0.0048(7)
C10 0.0591(12) 0.0499(11) 0.0654(13) -0.0074(9) -0.0074(10) -0.0043(9)
C11 0.0639(14) 0.0660(14) 0.0959(18) -0.0182(11) -0.0190(13) -0.0110(13)
C12 0.0568(13) 0.0819(17) 0.0943(19) -0.0116(12) -0.0320(13) -0.0059(14)
C13 0.0503(11) 0.0655(13) 0.0677(13) 0.0003(9) -0.0196(10) 0.0001(10)
C14 0.0398(8) 0.0495(9) 0.0400(9) -0.0013(7) -0.0029(7) -0.0035(7)
C15 0.0597(11) 0.0460(10) 0.0443(10) 0.0046(8) -0.0140(8) -0.0024(8)
C16 0.0538(11) 0.0768(14) 0.0393(9) 0.0031(10) -0.0010(8) 0.0057(9)
C17 0.117(2) 0.0850(18) 0.0532(13) -0.0059(16) -0.0168(14) 0.0213(12)
C18 0.0476(9) 0.0459(9) 0.0369(8) -0.0009(7) -0.0060(7) -0.0045(7)
C19 0.0471(9) 0.0481(10) 0.0424(9) -0.0022(8) -0.0022(7) -0.0042(7)
C20 0.0412(9) 0.0489(10) 0.0430(9) -0.0024(7) 0.0006(7) -0.0014(7)
C21 0.0533(11) 0.0505(11) 0.0612(12) -0.0003(9) -0.0098(9) 0.0045(9)
C22 0.0625(12) 0.0478(10) 0.0644(13) -0.0080(9) -0.0033(10) 0.0017(9)
C23 0.0503(10) 0.0574(11) 0.0486(10) -0.0131(9) 0.0045(8) -0.0052(8)
C24 0.0388(9) 0.0563(11) 0.0482(10) -0.0044(8) 0.0006(7) -0.0001(8)
C25 0.0395(9) 0.0479(9) 0.0447(9) -0.0028(7) 0.0035(7) 0.0015(7)
N1 0.0420(7) 0.0436(8) 0.0389(7) 0.0004(6) -0.0064(6) 0.0001(6)
N3 0.0441(8) 0.0534(9) 0.0655(10) -0.0064(7) -0.0053(7) 0.0068(8)
O1 0.0916(11) 0.0455(7) 0.0589(9) -0.0115(7) -0.0143(8) -0.0052(6)
O2 0.0624(9) 0.0575(8) 0.0722(10) 0.0174(7) -0.0096(7) 0.0063(7)
O3 0.205(3) 0.0840(13) 0.0636(11) 0.0794(16) -0.0502(14) -0.0264(10)
O5 0.0509(8) 0.0593(9) 0.0903(12) 0.0050(7) -0.0109(8) 0.0038(8)
O6 0.0654(11) 0.0756(12) 0.189(2) -0.0286(9) -0.0420(13) 0.0514(14)
S1 0.0554(3) 0.0407(2) 0.0451(2) 0.00326(19) -0.00822(19) 0.00039(18)
Cl1 0.0676(4) 0.0741(4) 0.0840(4) -0.0276(3) -0.0047(3) -0.0088(3)

loop_
_atom_type_symbol
_atom_type_description
_atom_type_scat_dispersion_real
_atom_type_scat_dispersion_imag
_atom_type_scat_source
C C 0.0033 0.0016 'International Tables Vol C Tables 4.2.6.8 and 6.1.1.4'
H H 0.0000 0.0000 'International Tables Vol C Tables 4.2.6.8 and 6.1.1.4'
N N 0.0061 0.0033 'International Tables Vol C Tables 4.2.6.8 and 6.1.1.4'
O O 0.0106 0.0060 'International Tables Vol C Tables 4.2.6.8 and 6.1.1.4'
S S 0.1246 0.1234 'International Tables Vol C Tables 4.2.6.8 and 6.1.1.4'
Cl Cl 0.1484 0.1585 'International Tables Vol C Tables 4.2.6.8 and 6.1.1.4'

loop_
_geom_angle_atom_site_label_1
_geom_angle_atom_site_label_2
_geom_angle_atom_site_label_3
_geom_angle
C6 C1 C2 121.4(2)
C6 C1 S1 118.79(16)
C2 C1 S1 119.75(18)
C3 C2 C1 119.1(3)
C3 C2 H2 120.5
C1 C2 H2 120.5
C4 C3 C2 120.0(3)
C4 C3 H3 120.0
C2 C3 H3 120.0
C3 C4 C5 121.1(3)
C3 C4 H4 119.5
C5 C4 H4 119.5
C6 C5 C4 119.6(3)
C6 C5 H5 120.2
C4 C5 H5 120.2
C1 C6 C5 118.7(2)
C1 C6 H6 120.6
C5 C6 H6 120.6
C8 C7 N1 108.46(15)
C8 C7 C18 129.63(15)
N1 C7 C18 121.90(15)
C7 C8 C9 108.69(15)
C7 C8 C15 128.84(16)
C9 C8 C15 122.37(17)
C10 C9 C14 119.98(17)
C10 C9 C8 132.32(17)
C14 C9 C8 107.70(16)
C11 C10 C9 118.2(2)
C11 C10 H10 120.9
C9 C10 H10 120.9
C10 C11 C12 121.1(2)
C10 C11 H11 119.5
C12 C11 H11 119.5
C13 C12 C11 122.2(2)
C13 C12 H12 118.9
C11 C12 H12 118.9
C12 C13 C14 116.9(2)
C12 C13 H13 121.5
C14 C13 H13 121.5
C13 C14 C9 121.65(19)
C13 C14 N1 130.80(18)
C9 C14 N1 107.55(14)
O3 C15 C16 122.04(18)
O3 C15 C8 119.14(17)
C16 C15 C8 118.71(16)
C15 C16 C17 114.9(2)
C15 C16 H16A 108.5
C17 C16 H16A 108.5
C15 C16 H16B 108.5
C17 C16 H16B 108.5
H16A C16 H16B 107.5
C16 C17 H17A 109.5
C16 C17 H17B 109.5
H17A C17 H17B 109.5
C16 C17 H17C 109.5
H17A C17 H17C 109.5
H17B C17 H17C 109.5
C19 C18 C7 122.80(17)
C19 C18 H18 118.6
C7 C18 H18 118.6
C18 C19 C20 123.04(17)
C18 C19 H19 118.5
C20 C19 H19 118.5
C21 C20 C25 115.37(17)
C21 C20 C19 119.73(16)
C25 C20 C19 124.82(16)
C22 C21 C20 122.68(18)
C22 C21 H21 118.7
C20 C21 H21 118.7
C21 C22 C23 119.55(19)
C21 C22 H22 120.2
C23 C22 H22 120.2
C24 C23 C22 120.32(19)
C24 C23 Cl1 119.70(16)
C22 C23 Cl1 119.98(16)
C23 C24 C25 118.76(17)
C23 C24 H23 120.6
C25 C24 H23 120.6
C24 C25 C20 123.31(17)
C24 C25 N3 115.63(15)
C20 C25 N3 121.01(16)
C14 N1 C7 107.57(13)
C14 N1 S1 120.91(11)
C7 N1 S1 123.89(12)
O6 N3 O5 122.39(18)
O6 N3 C25 118.61(16)
O5 N3 C25 118.88(16)
O1 S1 O2 120.22(10)
O1 S1 N1 106.22(8)
O2 S1 N1 106.01(9)
O1 S1 C1 109.63(10)
O2 S1 C1 109.04(10)
N1 S1 C1 104.52(8)

loop_
_geom_bond_atom_site_label_1
_geom_bond_atom_site_label_2
_geom_bond_distance
C1 C6 1.374(3)
C1 C2 1.380(3)
C1 S1 1.747(2)
C2 C3 1.373(4)
C2 H2 0.9300
C3 C4 1.355(5)
C3 H3 0.9300
C4 C5 1.383(5)
C4 H4 0.9300
C5 C6 1.378(4)
C5 H5 0.9300
C6 H6 0.9300
C7 C8 1.355(3)
C7 N1 1.427(2)
C7 C18 1.454(2)
C8 C9 1.437(2)
C8 C15 1.493(2)
C9 C10 1.393(3)
C9 C14 1.394(2)
C10 C11 1.371(3)
C10 H10 0.9300
C11 C12 1.379(4)
C11 H11 0.9300
C12 C13 1.373(3)
C12 H12 0.9300
C13 C14 1.388(3)
C13 H13 0.9300
C14 N1 1.418(2)
C15 O3 1.185(2)
C15 C16 1.483(3)
C16 C17 1.506(3)
C16 H16A 0.9700
C16 H16B 0.9700
C17 H17A 0.9600
C17 H17B 0.9600
C17 H17C 0.9600
C18 C19 1.329(3)
C18 H18 0.9300
C19 C20 1.468(3)
C19 H19 0.9300
C20 C21 1.391(3)
C20 C25 1.399(2)
C21 C22 1.373(3)
C21 H21 0.9300
C22 C23 1.387(3)
C22 H22 0.9300
C23 C24 1.369(3)
C23 Cl1 1.725(2)
C24 C25 1.382(3)
C24 H23 0.9300
C25 N3 1.468(2)
N1 S1 1.6720(15)
N3 O6 1.202(2)
N3 O5 1.205(2)
O1 S1 1.4153(16)
O2 S1 1.4230(15)

loop_
_geom_hbond_atom_site_label_D
_geom_hbond_atom_site_label_H
_geom_hbond_atom_site_label_A
_geom_hbond_site_symmetry_A
_geom_hbond_distance_DH
_geom_hbond_distance_HA
_geom_hbond_distance_DA
_geom_hbond_angle_DHA
_geom_hbond_publ_flag
C10 H10 O1 1_565 0.93 2.60 3.327(3) 136 y
C16 H16B O5 1_655 0.97 2.37 3.260(3) 152 y

loop_
_geom_torsion_atom_site_label_1
_geom_torsion_atom_site_label_2
_geom_torsion_atom_site_label_3
_geom_torsion_atom_site_label_4
_geom_torsion
C6 C1 C2 C3 -1.9(4)
S1 C1 C2 C3 -178.8(2)
C1 C2 C3 C4 -1.3(5)
C2 C3 C4 C5 3.6(5)
C3 C4 C5 C6 -2.7(5)
C2 C1 C6 C5 2.7(4)
S1 C1 C6 C5 179.7(2)
C4 C5 C6 C1 -0.4(5)
N1 C7 C8 C9 -1.87(19)
C18 C7 C8 C9 179.19(17)
N1 C7 C8 C15 174.39(17)
C18 C7 C8 C15 -4.6(3)
C7 C8 C9 C10 179.8(2)
C15 C8 C9 C10 3.2(3)
C7 C8 C9 C14 0.9(2)
C15 C8 C9 C14 -175.62(16)
C14 C9 C10 C11 -1.5(3)
C8 C9 C10 C11 179.8(2)
C9 C10 C11 C12 1.6(4)
C10 C11 C12 C13 -0.7(4)
C11 C12 C13 C14 -0.3(4)
C12 C13 C14 C9 0.4(3)
C12 C13 C14 N1 179.3(2)
C10 C9 C14 C13 0.5(3)
C8 C9 C14 C13 179.57(18)
C10 C9 C14 N1 -178.64(17)
C8 C9 C14 N1 0.39(19)
C7 C8 C15 O3 121.1(3)
C9 C8 C15 O3 -63.1(3)
C7 C8 C15 C16 -62.5(3)
C9 C8 C15 C16 113.3(2)
O3 C15 C16 C17 6.7(4)
C8 C15 C16 C17 -169.6(2)
C8 C7 C18 C19 -39.8(3)
N1 C7 C18 C19 141.39(18)
C7 C18 C19 C20 -178.51(16)
C18 C19 C20 C21 37.1(3)
C18 C19 C20 C25 -146.33(19)
C25 C20 C21 C22 0.3(3)
C19 C20 C21 C22 177.18(19)
C20 C21 C22 C23 -1.1(3)
C21 C22 C23 C24 1.4(3)
C21 C22 C23 Cl1 -179.18(17)
C22 C23 C24 C25 -0.7(3)
Cl1 C23 C24 C25 179.79(14)
C23 C24 C25 C20 -0.1(3)
C23 C24 C25 N3 177.42(17)
C21 C20 C25 C24 0.4(3)
C19 C20 C25 C24 -176.37(17)
C21 C20 C25 N3 -177.05(18)
C19 C20 C25 N3 6.2(3)
C13 C14 N1 C7 179.4(2)
C9 C14 N1 C7 -1.50(18)
C13 C14 N1 S1 28.8(3)
C9 C14 N1 S1 -152.11(13)
C8 C7 N1 C14 2.11(19)
C18 C7 N1 C14 -178.85(15)
C8 C7 N1 S1 151.63(13)
C18 C7 N1 S1 -29.3(2)
C24 C25 N3 O6 -155.4(2)
C20 C25 N3 O6 22.2(3)
C24 C25 N3 O5 20.7(3)
C20 C25 N3 O5 -161.72(19)
C14 N1 S1 O1 -178.89(13)
C7 N1 S1 O1 35.43(16)
C14 N1 S1 O2 -49.93(15)
C7 N1 S1 O2 164.38(14)
C14 N1 S1 C1 65.22(15)
C7 N1 S1 C1 -80.47(15)
C6 C1 S1 O1 -37.0(2)
C2 C1 S1 O1 139.98(19)
C6 C1 S1 O2 -170.50(19)
C2 C1 S1 O2 6.5(2)
C6 C1 S1 N1 76.5(2)
C2 C1 S1 N1 -106.5(2)
